data_1568027
loop_
_publ_author_name
'Tian, Xiaoqi'
'Shoyama, Kazutaka'
'W&#xfc;rthner, Frank'

_publ_section_title
;
 Nitrogen-doped polycyclic aromatic hydrocarbons by a one-pot Suzuki
 coupling/intramolecular S<sub>N</sub>Ar reaction.
;
_journal_issue 2
_journal_name_full 'Chemical science'
_journal_page_first 284
_journal_page_last 290
_journal_paper_doi 10.1039/d2sc05409d
_journal_volume 14
_journal_year 2023
_chemical_formula_moiety 'C36 H28 N2 O2'
_chemical_formula_sum 'C36 H28 N2 O2'
_chemical_formula_weight 520.60
_space_group_crystal_system monoclinic
_space_group_IT_number 14
_space_group_name_Hall '-P 2yn'
_space_group_name_H-M_alt 'P 1 21/n 1'
_atom_sites_solution_hydrogens geom
_atom_sites_solution_primary dual
_atom_sites_solution_secondary difmap
_audit_creation_method SHELXL-2018/3
_audit_update_record
;
2022-07-15 deposited with the CCDC.	2022-11-29 downloaded from the CCDC.
;
_cell_angle_alpha 90
_cell_angle_beta 99.250(3)
_cell_angle_gamma 90
_cell_formula_units_Z 4
_cell_length_a 8.2004(5)
_cell_length_b 31.668(2)
_cell_length_c 10.2040(7)
_cell_measurement_reflns_used 9878
_cell_measurement_temperature 100(2)
_cell_measurement_theta_max 79.67
_cell_measurement_theta_min 2.79
_cell_volume 2615.4(3)
_computing_cell_refinement 'Bruker SAINT'
_computing_data_collection 'Bruker APEX3'
_computing_data_reduction 'Bruker SAINT'
_computing_structure_refinement 'SHELXL-2018/3 (Sheldrick, 2018)'
_computing_structure_solution 'SHELXT 2018/2 (Sheldrick, 2018)'
_diffrn_ambient_temperature 100(2)
_diffrn_measured_fraction_theta_full 0.996
_diffrn_measured_fraction_theta_max 0.971
_diffrn_measurement_device_type Bruker-Kappa-D8Quest_PhotonII
_diffrn_measurement_method omega_and_phi_scan
_diffrn_radiation_type CuK\a
_diffrn_radiation_wavelength 1.54178
_diffrn_reflns_av_R_equivalents 0.0653
_diffrn_reflns_av_unetI/netI 0.0495
_diffrn_reflns_Laue_measured_fraction_full 0.996
_diffrn_reflns_Laue_measured_fraction_max 0.971
_diffrn_reflns_limit_h_max 10
_diffrn_reflns_limit_h_min -10
_diffrn_reflns_limit_k_max 40
_diffrn_reflns_limit_k_min -39
_diffrn_reflns_limit_l_max 9
_diffrn_reflns_limit_l_min -12
_diffrn_reflns_number 28140
_diffrn_reflns_point_group_measured_fraction_full 0.996
_diffrn_reflns_point_group_measured_fraction_max 0.971
_diffrn_reflns_theta_full 67.679
_diffrn_reflns_theta_max 80.619
_diffrn_reflns_theta_min 2.791
_diffrn_source Cu/K(alpha)_ImuS_Microsource
_exptl_absorpt_coefficient_mu 0.644
_exptl_absorpt_correction_T_max 0.7543
_exptl_absorpt_correction_T_min 0.5764
_exptl_absorpt_correction_type multi-scan
_exptl_absorpt_process_details Bruker-SADABS
_exptl_crystal_colour orange
_exptl_crystal_density_diffrn 1.322
_exptl_crystal_density_method 'not measured'
_exptl_crystal_description plate
_exptl_crystal_F_000 1096
_exptl_crystal_size_max 0.339
_exptl_crystal_size_mid 0.049
_exptl_crystal_size_min 0.027
_refine_diff_density_max 0.741
_refine_diff_density_min -0.267
_refine_diff_density_rms 0.081
_refine_ls_extinction_method none
_refine_ls_goodness_of_fit_ref 1.152
_refine_ls_hydrogen_treatment constr
_refine_ls_matrix_type full
_refine_ls_number_parameters 365
_refine_ls_number_reflns 5569
_refine_ls_number_restraints 0
_refine_ls_restrained_S_all 1.152
_refine_ls_R_factor_all 0.1092
_refine_ls_R_factor_gt 0.0981
_refine_ls_shift/su_max 0.000
_refine_ls_shift/su_mean 0.000
_refine_ls_structure_factor_coef Fsqd
_refine_ls_weighting_details 'w=1/[\s^2^(Fo^2^)+(0.0753P)^2^+6.2219P] where P=(Fo^2^+2Fc^2^)/3'
_refine_ls_weighting_scheme calc
_refine_ls_wR_factor_gt 0.2526
_refine_ls_wR_factor_ref 0.2588
_reflns_Friedel_coverage 0.000
_reflns_number_gt 4638
_reflns_number_total 5569
_reflns_threshold_expression 'I > 2\s(I)'
_cod_data_source_file d2sc05409d2.cif
_cod_data_source_block 963_XTianCbzNI_0m_a
_cod_depositor_comments 'Adding full bibliography for 1568025--1568030.cif.'
_cod_original_sg_symbol_H-M 'P 21/n'
_cod_database_code 1568027
_shelx_shelxl_version_number 2018/3
_shelx_space_group_comment
;
The symmetry employed for this shelxl refinement is uniquely defined
by the following loop, which should always be used as a source of
symmetry information in preference to the above space-group names.
They are only intended as comments.
;
_shelx_estimated_absorpt_t_min 0.811
_shelx_estimated_absorpt_t_max 0.983

loop_
_space_group_symop_operation_xyz
'x, y, z'
'-x+1/2, y+1/2, -z+1/2'
'-x, -y, -z'
'x-1/2, -y-1/2, z-1/2'

loop_
_atom_site_label
_atom_site_type_symbol
_atom_site_fract_x
_atom_site_fract_y
_atom_site_fract_z
_atom_site_U_iso_or_equiv
_atom_site_adp_type
_atom_site_occupancy
_atom_site_site_symmetry_order
_atom_site_calc_flag
_atom_site_refinement_flags_posn
_atom_site_refinement_flags_adp
_atom_site_refinement_flags_occupancy
_atom_site_disorder_assembly
_atom_site_disorder_group
O1 O 0.4208(4) 0.59894(9) 1.0459(3) 0.0454(7) Uani 1 1 d . . . . .
O2 O 0.3527(3) 0.69506(8) 0.7112(3) 0.0409(6) Uani 1 1 d . . . . .
N1 N 0.7193(3) 0.49316(9) 0.5970(3) 0.0336(7) Uani 1 1 d . . . . .
N2 N 0.3843(3) 0.64649(9) 0.8772(3) 0.0293(6) Uani 1 1 d . . . . .
C1 C 0.7387(4) 0.55340(12) 0.2904(4) 0.0381(8) Uani 1 1 d . . . . .
H1 H 0.707991 0.579352 0.246597 0.046 Uiso 1 1 calc R U . . .
C2 C 0.8210(5) 0.52331(14) 0.2284(4) 0.0453(10) Uani 1 1 d . . . . .
H2 H 0.847845 0.529399 0.143203 0.054 Uiso 1 1 calc R U . . .
C3 C 0.8665(5) 0.48396(13) 0.2867(4) 0.0446(10) Uani 1 1 d . . . . .
H3 H 0.922028 0.463515 0.241916 0.054 Uiso 1 1 calc R U . . .
C4 C 0.8279(4) 0.47600(12) 0.4109(4) 0.0373(8) Uani 1 1 d . . . . .
C5 C 0.7446(4) 0.50720(13) 0.4748(4) 0.0361(8) Uani 1 1 d . . . . .
C6 C 0.8521(4) 0.44036(13) 0.5043(4) 0.0396(9) Uani 1 1 d . . . . .
C7 C 0.9259(5) 0.40149(14) 0.4974(4) 0.0447(9) Uani 1 1 d . . . . .
H7 H 0.976436 0.394439 0.422811 0.054 Uiso 1 1 calc R U . . .
C8 C 0.9261(5) 0.37269(13) 0.6001(4) 0.0466(10) Uani 1 1 d . . . . .
H8 H 0.977516 0.345925 0.596432 0.056 Uiso 1 1 calc R U . . .
C9 C 0.8507(5) 0.38323(13) 0.7079(4) 0.0448(10) Uani 1 1 d . . . . .
H9 H 0.848512 0.363017 0.776340 0.054 Uiso 1 1 calc R U . . .
C10 C 0.7776(5) 0.42293(13) 0.7188(4) 0.0402(9) Uani 1 1 d . . . . .
H10 H 0.727599 0.429935 0.793741 0.048 Uiso 1 1 calc R U . . .
C11 C 0.7810(4) 0.45131(12) 0.6170(4) 0.0369(8) Uani 1 1 d . . . . .
C12 C 0.6512(4) 0.52066(11) 0.6825(4) 0.0341(8) Uani 1 1 d . . . . .
C13 C 0.6007(4) 0.56170(11) 0.6308(4) 0.0325(8) Uani 1 1 d . . . . .
C14 C 0.6361(4) 0.51068(11) 0.8110(4) 0.0375(8) Uani 1 1 d . . . . .
H14 H 0.673205 0.483921 0.845820 0.045 Uiso 1 1 calc R U . . .
C15 C 0.5667(5) 0.53938(12) 0.8921(4) 0.0372(8) Uani 1 1 d . . . . .
H15 H 0.557777 0.531597 0.980626 0.045 Uiso 1 1 calc R U . . .
C16 C 0.5117(4) 0.57844(11) 0.8454(4) 0.0320(7) Uani 1 1 d . . . . .
C17 C 0.5279(4) 0.59001(11) 0.7148(4) 0.0314(7) Uani 1 1 d . . . . .
C18 C 0.4765(4) 0.63025(11) 0.6651(4) 0.0322(7) Uani 1 1 d . . . . .
C19 C 0.4941(4) 0.64220(13) 0.5378(4) 0.0380(8) Uani 1 1 d . . . . .
H19 H 0.456738 0.669239 0.505659 0.046 Uiso 1 1 calc R U . . .
C20 C 0.5661(5) 0.61501(13) 0.4562(4) 0.0390(8) Uani 1 1 d . . . . .
H20 H 0.578975 0.623848 0.369473 0.047 Uiso 1 1 calc R U . . .
C21 C 0.6189(4) 0.57540(12) 0.5002(4) 0.0360(8) Uani 1 1 d . . . . .
C22 C 0.6993(4) 0.54602(12) 0.4193(4) 0.0351(8) Uani 1 1 d . . . . .
C23 C 0.4377(4) 0.60742(11) 0.9321(4) 0.0319(7) Uani 1 1 d . . . . .
C24 C 0.4007(4) 0.66005(11) 0.7487(4) 0.0302(7) Uani 1 1 d . . . . .
C25 C 0.2977(4) 0.67425(11) 0.9564(4) 0.0315(7) Uani 1 1 d . . . . .
C26 C 0.3858(4) 0.70388(12) 1.0407(4) 0.0367(8) Uani 1 1 d . . . . .
C27 C 0.2971(5) 0.73034(13) 1.1121(4) 0.0437(9) Uani 1 1 d . . . . .
H27 H 0.354674 0.750501 1.171187 0.052 Uiso 1 1 calc R U . . .
C28 C 0.1254(5) 0.72792(13) 1.0990(4) 0.0437(9) Uani 1 1 d . . . . .
H28 H 0.066222 0.746740 1.146671 0.052 Uiso 1 1 calc R U . . .
C29 C 0.0424(4) 0.69776(12) 1.0158(4) 0.0391(9) Uani 1 1 d . . . . .
H29 H -0.074343 0.695787 1.007677 0.047 Uiso 1 1 calc R U . . .
C30 C 0.1259(4) 0.67024(11) 0.9436(4) 0.0328(7) Uani 1 1 d . . . . .
C31 C 0.5723(4) 0.70924(12) 1.0513(4) 0.0398(9) Uani 1 1 d . . . . .
H31 H 0.615721 0.685113 1.003885 0.048 Uiso 1 1 calc R U . . .
C32 C 0.6101(5) 0.74980(14) 0.9834(4) 0.0425(9) Uani 1 1 d . . . . .
H32A H 0.553798 0.749563 0.891119 0.064 Uiso 1 1 calc R U . . .
H32B H 0.729628 0.752123 0.985125 0.064 Uiso 1 1 calc R U . . .
H32C H 0.571466 0.773943 1.030060 0.064 Uiso 1 1 calc R U . . .
C33 C 0.6586(5) 0.70859(15) 1.1966(5) 0.0517(11) Uani 1 1 d . . . . .
H33A H 0.778555 0.709793 1.199584 0.078 Uiso 1 1 calc R U . . .
H33B H 0.629599 0.682534 1.239337 0.078 Uiso 1 1 calc R U . . .
H33C H 0.622680 0.733011 1.243622 0.078 Uiso 1 1 calc R U . . .
C34 C 0.0282(4) 0.63710(11) 0.8558(4) 0.0345(8) Uani 1 1 d . . . . .
H34 H 0.107309 0.621463 0.808523 0.041 Uiso 1 1 calc R U . . .
C35 C -0.1005(5) 0.65818(13) 0.7505(4) 0.0430(9) Uani 1 1 d . . . . .
H35A H -0.045203 0.677887 0.698034 0.065 Uiso 1 1 calc R U . . .
H35B H -0.180431 0.673596 0.794206 0.065 Uiso 1 1 calc R U . . .
H35C H -0.158265 0.636520 0.691961 0.065 Uiso 1 1 calc R U . . .
C36 C -0.0516(5) 0.60510(13) 0.9377(4) 0.0452(10) Uani 1 1 d . . . . .
H36A H -0.109044 0.583500 0.878797 0.068 Uiso 1 1 calc R U . . .
H36B H -0.130995 0.619551 0.984481 0.068 Uiso 1 1 calc R U . . .
H36C H 0.033963 0.591708 1.002538 0.068 Uiso 1 1 calc R U . . .

loop_
_atom_site_aniso_label
_atom_site_aniso_U_11
_atom_site_aniso_U_22
_atom_site_aniso_U_33
_atom_site_aniso_U_23
_atom_site_aniso_U_13
_atom_site_aniso_U_12
O1 0.0486(16) 0.0422(15) 0.0475(17) 0.0081(12) 0.0137(13) 0.0045(12)
O2 0.0403(14) 0.0378(14) 0.0426(15) 0.0049(11) 0.0010(11) 0.0071(11)
N1 0.0263(14) 0.0343(15) 0.0369(16) -0.0001(12) -0.0045(12) -0.0011(11)
N2 0.0219(13) 0.0290(14) 0.0366(15) -0.0012(11) 0.0032(11) -0.0001(10)
C1 0.0300(17) 0.043(2) 0.037(2) 0.0011(15) -0.0056(15) -0.0054(15)
C2 0.037(2) 0.063(3) 0.035(2) -0.0043(18) 0.0028(16) -0.0091(18)
C3 0.0304(18) 0.050(2) 0.048(2) -0.0053(18) -0.0102(16) -0.0049(16)
C4 0.0215(15) 0.046(2) 0.041(2) -0.0125(16) -0.0052(14) -0.0024(14)
C5 0.0233(15) 0.052(2) 0.0305(17) -0.0010(15) -0.0035(13) -0.0085(14)
C6 0.0256(16) 0.058(2) 0.0321(18) -0.0127(16) -0.0046(14) -0.0085(15)
C7 0.038(2) 0.054(2) 0.039(2) -0.0084(17) -0.0056(16) 0.0008(17)
C8 0.043(2) 0.044(2) 0.048(2) -0.0100(18) -0.0064(18) 0.0062(17)
C9 0.045(2) 0.041(2) 0.043(2) -0.0026(16) -0.0093(17) 0.0005(17)
C10 0.0329(18) 0.045(2) 0.039(2) 0.0010(16) -0.0060(15) -0.0027(15)
C11 0.0277(16) 0.0362(19) 0.043(2) -0.0048(15) -0.0057(14) -0.0009(14)
C12 0.0224(15) 0.0371(18) 0.041(2) -0.0044(14) 0.0005(14) -0.0034(13)
C13 0.0167(14) 0.0363(18) 0.0423(19) -0.0047(14) -0.0024(13) -0.0040(12)
C14 0.0307(17) 0.0273(17) 0.051(2) 0.0005(15) -0.0027(16) 0.0018(13)
C15 0.0340(18) 0.0339(18) 0.043(2) 0.0024(15) 0.0037(15) -0.0015(14)
C16 0.0208(15) 0.0285(16) 0.045(2) -0.0016(14) 0.0020(14) -0.0025(12)
C17 0.0168(14) 0.0330(17) 0.0426(19) -0.0040(14) -0.0009(13) -0.0037(12)
C18 0.0198(14) 0.0371(18) 0.0372(18) -0.0033(14) -0.0026(13) -0.0017(12)
C19 0.0282(17) 0.045(2) 0.0377(19) 0.0010(16) -0.0033(15) -0.0034(14)
C20 0.0323(18) 0.048(2) 0.0344(19) -0.0006(16) 0.0002(15) -0.0049(15)
C21 0.0224(15) 0.048(2) 0.0361(18) -0.0056(15) 0.0003(13) -0.0087(14)
C22 0.0254(16) 0.045(2) 0.0325(18) -0.0024(15) -0.0028(13) -0.0054(14)
C23 0.0226(15) 0.0339(17) 0.0392(19) 0.0032(14) 0.0047(13) -0.0035(13)
C24 0.0192(14) 0.0321(17) 0.0376(18) -0.0016(13) -0.0004(13) -0.0011(12)
C25 0.0265(16) 0.0324(17) 0.0352(18) -0.0014(13) 0.0043(13) -0.0013(13)
C26 0.0295(17) 0.0350(18) 0.045(2) -0.0041(15) 0.0025(15) -0.0044(14)
C27 0.037(2) 0.041(2) 0.053(2) -0.0138(17) 0.0050(17) -0.0069(16)
C28 0.039(2) 0.041(2) 0.052(2) -0.0103(17) 0.0104(17) -0.0012(16)
C29 0.0251(16) 0.044(2) 0.049(2) -0.0071(16) 0.0066(15) -0.0007(14)
C30 0.0255(16) 0.0339(18) 0.0382(19) -0.0015(14) 0.0026(14) -0.0027(13)
C31 0.0273(17) 0.0372(19) 0.053(2) -0.0076(16) 0.0010(16) -0.0053(14)
C32 0.0331(18) 0.055(2) 0.038(2) 0.0014(17) -0.0015(15) -0.0070(16)
C33 0.036(2) 0.060(3) 0.056(3) 0.018(2) -0.0025(18) -0.0094(18)
C34 0.0238(16) 0.0378(19) 0.0398(19) -0.0076(15) -0.0008(14) -0.0005(13)
C35 0.0337(19) 0.046(2) 0.046(2) -0.0042(17) -0.0024(16) 0.0010(16)
C36 0.039(2) 0.046(2) 0.048(2) -0.0053(18) -0.0014(17) -0.0116(17)

loop_
_atom_type_symbol
_atom_type_description
_atom_type_scat_dispersion_real
_atom_type_scat_dispersion_imag
_atom_type_scat_source
C C 0.0181 0.0091 'International Tables Vol C Tables 4.2.6.8 and 6.1.1.4'
H H 0.0000 0.0000 'International Tables Vol C Tables 4.2.6.8 and 6.1.1.4'
N N 0.0311 0.0180 'International Tables Vol C Tables 4.2.6.8 and 6.1.1.4'
O O 0.0492 0.0322 'International Tables Vol C Tables 4.2.6.8 and 6.1.1.4'

loop_
_geom_angle_atom_site_label_1
_geom_angle_atom_site_label_2
_geom_angle_atom_site_label_3
_geom_angle
_geom_angle_site_symmetry_1
_geom_angle_site_symmetry_3
_geom_angle_publ_flag
C5 N1 C12 119.7(3) . . ?
C5 N1 C11 109.3(3) . . ?
C12 N1 C11 130.9(3) . . ?
C23 N2 C24 124.9(3) . . ?
C23 N2 C25 117.5(3) . . ?
C24 N2 C25 117.5(3) . . ?
C2 C1 C22 120.7(4) . . ?
C2 C1 H1 119.6 . . ?
C22 C1 H1 119.6 . . ?
C1 C2 C3 122.3(4) . . ?
C1 C2 H2 118.8 . . ?
C3 C2 H2 118.8 . . ?
C4 C3 C2 117.8(4) . . ?
C4 C3 H3 121.1 . . ?
C2 C3 H3 121.1 . . ?
C3 C4 C5 119.6(4) . . ?
C3 C4 C6 135.2(4) . . ?
C5 C4 C6 105.2(3) . . ?
N1 C5 C22 126.3(4) . . ?
N1 C5 C4 110.3(3) . . ?
C22 C5 C4 123.4(4) . . ?
C7 C6 C11 120.2(4) . . ?
C7 C6 C4 131.8(4) . . ?
C11 C6 C4 108.0(3) . . ?
C6 C7 C8 119.7(4) . . ?
C6 C7 H7 120.2 . . ?
C8 C7 H7 120.2 . . ?
C9 C8 C7 119.6(4) . . ?
C9 C8 H8 120.2 . . ?
C7 C8 H8 120.2 . . ?
C8 C9 C10 121.9(4) . . ?
C8 C9 H9 119.0 . . ?
C10 C9 H9 119.0 . . ?
C11 C10 C9 117.6(4) . . ?
C11 C10 H10 121.2 . . ?
C9 C10 H10 121.2 . . ?
C10 C11 C6 121.0(4) . . ?
C10 C11 N1 131.8(4) . . ?
C6 C11 N1 107.2(3) . . ?
C14 C12 N1 123.6(3) . . ?
C14 C12 C13 119.6(3) . . ?
N1 C12 C13 116.8(3) . . ?
C21 C13 C17 118.8(3) . . ?
C21 C13 C12 123.3(3) . . ?
C17 C13 C12 117.9(3) . . ?
C12 C14 C15 121.3(3) . . ?
C12 C14 H14 119.4 . . ?
C15 C14 H14 119.4 . . ?
C16 C15 C14 121.1(4) . . ?
C16 C15 H15 119.4 . . ?
C14 C15 H15 119.4 . . ?
C15 C16 C17 119.1(3) . . ?
C15 C16 C23 119.8(3) . . ?
C17 C16 C23 121.1(3) . . ?
C16 C17 C18 120.5(3) . . ?
C16 C17 C13 121.0(3) . . ?
C18 C17 C13 118.6(3) . . ?
C19 C18 C17 121.0(3) . . ?
C19 C18 C24 119.1(3) . . ?
C17 C18 C24 120.0(3) . . ?
C18 C19 C20 120.7(4) . . ?
C18 C19 H19 119.6 . . ?
C20 C19 H19 119.6 . . ?
C21 C20 C19 120.6(4) . . ?
C21 C20 H20 119.7 . . ?
C19 C20 H20 119.7 . . ?
C20 C21 C13 120.3(3) . . ?
C20 C21 C22 122.6(3) . . ?
C13 C21 C22 117.0(3) . . ?
C5 C22 C1 116.1(3) . . ?
C5 C22 C21 116.7(3) . . ?
C1 C22 C21 127.2(4) . . ?
O1 C23 N2 119.9(3) . . ?
O1 C23 C16 123.7(3) . . ?
N2 C23 C16 116.4(3) . . ?
O2 C24 N2 119.8(3) . . ?
O2 C24 C18 123.1(3) . . ?
N2 C24 C18 117.1(3) . . ?
C26 C25 C30 122.2(3) . . ?
C26 C25 N2 119.9(3) . . ?
C30 C25 N2 117.8(3) . . ?
C27 C26 C25 117.8(3) . . ?
C27 C26 C31 119.9(3) . . ?
C25 C26 C31 122.2(3) . . ?
C26 C27 C28 121.5(3) . . ?
C26 C27 H27 119.3 . . ?
C28 C27 H27 119.3 . . ?
C29 C28 C27 119.1(4) . . ?
C29 C28 H28 120.5 . . ?
C27 C28 H28 120.5 . . ?
C28 C29 C30 121.6(3) . . ?
C28 C29 H29 119.2 . . ?
C30 C29 H29 119.2 . . ?
C29 C30 C25 117.8(3) . . ?
C29 C30 C34 119.1(3) . . ?
C25 C30 C34 123.0(3) . . ?
C32 C31 C26 109.8(3) . . ?
C32 C31 C33 110.9(3) . . ?
C26 C31 C33 111.6(3) . . ?
C32 C31 H31 108.2 . . ?
C26 C31 H31 108.2 . . ?
C33 C31 H31 108.2 . . ?
C31 C32 H32A 109.5 . . ?
C31 C32 H32B 109.5 . . ?
H32A C32 H32B 109.5 . . ?
C31 C32 H32C 109.5 . . ?
H32A C32 H32C 109.5 . . ?
H32B C32 H32C 109.5 . . ?
C31 C33 H33A 109.5 . . ?
C31 C33 H33B 109.5 . . ?
H33A C33 H33B 109.5 . . ?
C31 C33 H33C 109.5 . . ?
H33A C33 H33C 109.5 . . ?
H33B C33 H33C 109.5 . . ?
C30 C34 C36 111.6(3) . . ?
C30 C34 C35 110.5(3) . . ?
C36 C34 C35 111.4(3) . . ?
C30 C34 H34 107.7 . . ?
C36 C34 H34 107.7 . . ?
C35 C34 H34 107.7 . . ?
C34 C35 H35A 109.5 . . ?
C34 C35 H35B 109.5 . . ?
H35A C35 H35B 109.5 . . ?
C34 C35 H35C 109.5 . . ?
H35A C35 H35C 109.5 . . ?
H35B C35 H35C 109.5 . . ?
C34 C36 H36A 109.5 . . ?
C34 C36 H36B 109.5 . . ?
H36A C36 H36B 109.5 . . ?
C34 C36 H36C 109.5 . . ?
H36A C36 H36C 109.5 . . ?
H36B C36 H36C 109.5 . . ?

loop_
_geom_bond_atom_site_label_1
_geom_bond_atom_site_label_2
_geom_bond_distance
_geom_bond_site_symmetry_2
_geom_bond_publ_flag
O1 C23 1.222(4) . ?
O2 C24 1.218(4) . ?
N1 C5 1.371(5) . ?
N1 C12 1.410(5) . ?
N1 C11 1.421(5) . ?
N2 C23 1.399(4) . ?
N2 C24 1.407(5) . ?
N2 C25 1.455(4) . ?
C1 C2 1.379(6) . ?
C1 C22 1.423(5) . ?
C1 H1 0.9500 . ?
C2 C3 1.405(6) . ?
C2 H2 0.9500 . ?
C3 C4 1.378(6) . ?
C3 H3 0.9500 . ?
C4 C5 1.418(5) . ?
C4 C6 1.470(6) . ?
C5 C22 1.379(5) . ?
C6 C7 1.379(6) . ?
C6 C11 1.414(6) . ?
C7 C8 1.389(6) . ?
C7 H7 0.9500 . ?
C8 C9 1.386(6) . ?
C8 H8 0.9500 . ?
C9 C10 1.405(6) . ?
C9 H9 0.9500 . ?
C10 C11 1.377(5) . ?
C10 H10 0.9500 . ?
C12 C14 1.373(5) . ?
C12 C13 1.438(5) . ?
C13 C21 1.431(5) . ?
C13 C17 1.436(5) . ?
C14 C15 1.410(5) . ?
C14 H14 0.9500 . ?
C15 C16 1.376(5) . ?
C15 H15 0.9500 . ?
C16 C17 1.409(5) . ?
C16 C23 1.471(5) . ?
C17 C18 1.411(5) . ?
C18 C19 1.382(5) . ?
C18 C24 1.475(5) . ?
C19 C20 1.394(6) . ?
C19 H19 0.9500 . ?
C20 C21 1.379(6) . ?
C20 H20 0.9500 . ?
C21 C22 1.469(5) . ?
C25 C26 1.393(5) . ?
C25 C30 1.400(5) . ?
C26 C27 1.391(5) . ?
C26 C31 1.525(5) . ?
C27 C28 1.395(6) . ?
C27 H27 0.9500 . ?
C28 C29 1.382(5) . ?
C28 H28 0.9500 . ?
C29 C30 1.390(5) . ?
C29 H29 0.9500 . ?
C30 C34 1.521(5) . ?
C31 C32 1.515(6) . ?
C31 C33 1.537(6) . ?
C31 H31 1.0000 . ?
C32 H32A 0.9800 . ?
C32 H32B 0.9800 . ?
C32 H32C 0.9800 . ?
C33 H33A 0.9800 . ?
C33 H33B 0.9800 . ?
C33 H33C 0.9800 . ?
C34 C36 1.526(6) . ?
C34 C35 1.533(5) . ?
C34 H34 1.0000 . ?
C35 H35A 0.9800 . ?
C35 H35B 0.9800 . ?
C35 H35C 0.9800 . ?
C36 H36A 0.9800 . ?
C36 H36B 0.9800 . ?
C36 H36C 0.9800 . ?

loop_
_geom_torsion_atom_site_label_1
_geom_torsion_atom_site_label_2
_geom_torsion_atom_site_label_3
_geom_torsion_atom_site_label_4
_geom_torsion
_geom_torsion_site_symmetry_1
_geom_torsion_site_symmetry_2
_geom_torsion_site_symmetry_3
_geom_torsion_site_symmetry_4
_geom_torsion_publ_flag
C22 C1 C2 C3 1.4(5) . . . . ?
C1 C2 C3 C4 -0.7(5) . . . . ?
C2 C3 C4 C5 0.1(5) . . . . ?
C2 C3 C4 C6 -179.9(4) . . . . ?
C12 N1 C5 C22 -4.7(5) . . . . ?
C11 N1 C5 C22 179.0(3) . . . . ?
C12 N1 C5 C4 174.5(3) . . . . ?
C11 N1 C5 C4 -1.8(4) . . . . ?
C3 C4 C5 N1 -179.5(3) . . . . ?
C6 C4 C5 N1 0.5(4) . . . . ?
C3 C4 C5 C22 -0.3(5) . . . . ?
C6 C4 C5 C22 179.7(3) . . . . ?
C3 C4 C6 C7 0.4(7) . . . . ?
C5 C4 C6 C7 -179.6(4) . . . . ?
C3 C4 C6 C11 -179.0(4) . . . . ?
C5 C4 C6 C11 1.0(4) . . . . ?
C11 C6 C7 C8 1.8(5) . . . . ?
C4 C6 C7 C8 -177.6(4) . . . . ?
C6 C7 C8 C9 0.5(6) . . . . ?
C7 C8 C9 C10 -1.9(6) . . . . ?
C8 C9 C10 C11 0.9(6) . . . . ?
C9 C10 C11 C6 1.5(5) . . . . ?
C9 C10 C11 N1 179.8(3) . . . . ?
C7 C6 C11 C10 -2.9(5) . . . . ?
C4 C6 C11 C10 176.7(3) . . . . ?
C7 C6 C11 N1 178.5(3) . . . . ?
C4 C6 C11 N1 -2.0(4) . . . . ?
C5 N1 C11 C10 -176.1(4) . . . . ?
C12 N1 C11 C10 8.2(6) . . . . ?
C5 N1 C11 C6 2.4(4) . . . . ?
C12 N1 C11 C6 -173.4(3) . . . . ?
C5 N1 C12 C14 -173.6(3) . . . . ?
C11 N1 C12 C14 1.7(5) . . . . ?
C5 N1 C12 C13 4.3(4) . . . . ?
C11 N1 C12 C13 179.7(3) . . . . ?
C14 C12 C13 C21 177.1(3) . . . . ?
N1 C12 C13 C21 -0.9(5) . . . . ?
C14 C12 C13 C17 -3.2(5) . . . . ?
N1 C12 C13 C17 178.8(3) . . . . ?
N1 C12 C14 C15 -179.9(3) . . . . ?
C13 C12 C14 C15 2.2(5) . . . . ?
C12 C14 C15 C16 -0.1(5) . . . . ?
C14 C15 C16 C17 -1.0(5) . . . . ?
C14 C15 C16 C23 179.1(3) . . . . ?
C15 C16 C17 C18 -178.4(3) . . . . ?
C23 C16 C17 C18 1.4(5) . . . . ?
C15 C16 C17 C13 -0.1(5) . . . . ?
C23 C16 C17 C13 179.8(3) . . . . ?
C21 C13 C17 C16 -178.1(3) . . . . ?
C12 C13 C17 C16 2.2(4) . . . . ?
C21 C13 C17 C18 0.2(4) . . . . ?
C12 C13 C17 C18 -179.5(3) . . . . ?
C16 C17 C18 C19 179.0(3) . . . . ?
C13 C17 C18 C19 0.6(5) . . . . ?
C16 C17 C18 C24 -1.8(4) . . . . ?
C13 C17 C18 C24 179.8(3) . . . . ?
C17 C18 C19 C20 -1.2(5) . . . . ?
C24 C18 C19 C20 179.6(3) . . . . ?
C18 C19 C20 C21 1.0(5) . . . . ?
C19 C20 C21 C13 -0.1(5) . . . . ?
C19 C20 C21 C22 -178.4(3) . . . . ?
C17 C13 C21 C20 -0.4(5) . . . . ?
C12 C13 C21 C20 179.2(3) . . . . ?
C17 C13 C21 C22 177.9(3) . . . . ?
C12 C13 C21 C22 -2.4(5) . . . . ?
N1 C5 C22 C1 -179.9(3) . . . . ?
C4 C5 C22 C1 1.0(5) . . . . ?
N1 C5 C22 C21 1.2(5) . . . . ?
C4 C5 C22 C21 -177.9(3) . . . . ?
C2 C1 C22 C5 -1.5(5) . . . . ?
C2 C1 C22 C21 177.3(3) . . . . ?
C20 C21 C22 C5 -179.4(3) . . . . ?
C13 C21 C22 C5 2.3(4) . . . . ?
C20 C21 C22 C1 1.9(5) . . . . ?
C13 C21 C22 C1 -176.4(3) . . . . ?
C24 N2 C23 O1 178.5(3) . . . . ?
C25 N2 C23 O1 -4.9(5) . . . . ?
C24 N2 C23 C16 -1.8(4) . . . . ?
C25 N2 C23 C16 174.7(3) . . . . ?
C15 C16 C23 O1 -0.2(5) . . . . ?
C17 C16 C23 O1 180.0(3) . . . . ?
C15 C16 C23 N2 -179.8(3) . . . . ?
C17 C16 C23 N2 0.4(4) . . . . ?
C23 N2 C24 O2 -178.7(3) . . . . ?
C25 N2 C24 O2 4.7(4) . . . . ?
C23 N2 C24 C18 1.5(4) . . . . ?
C25 N2 C24 C18 -175.1(3) . . . . ?
C19 C18 C24 O2 -0.2(5) . . . . ?
C17 C18 C24 O2 -179.4(3) . . . . ?
C19 C18 C24 N2 179.7(3) . . . . ?
C17 C18 C24 N2 0.5(4) . . . . ?
C23 N2 C25 C26 91.6(4) . . . . ?
C24 N2 C25 C26 -91.6(4) . . . . ?
C23 N2 C25 C30 -89.1(4) . . . . ?
C24 N2 C25 C30 87.8(4) . . . . ?
C30 C25 C26 C27 -0.8(6) . . . . ?
N2 C25 C26 C27 178.6(3) . . . . ?
C30 C25 C26 C31 -177.9(3) . . . . ?
N2 C25 C26 C31 1.4(6) . . . . ?
C25 C26 C27 C28 -0.9(6) . . . . ?
C31 C26 C27 C28 176.3(4) . . . . ?
C26 C27 C28 C29 1.8(7) . . . . ?
C27 C28 C29 C30 -0.9(6) . . . . ?
C28 C29 C30 C25 -0.7(6) . . . . ?
C28 C29 C30 C34 178.7(4) . . . . ?
C26 C25 C30 C29 1.6(6) . . . . ?
N2 C25 C30 C29 -177.8(3) . . . . ?
C26 C25 C30 C34 -177.8(3) . . . . ?
N2 C25 C30 C34 2.8(5) . . . . ?
C27 C26 C31 C32 -70.1(5) . . . . ?
C25 C26 C31 C32 107.0(4) . . . . ?
C27 C26 C31 C33 53.2(5) . . . . ?
C25 C26 C31 C33 -129.7(4) . . . . ?
C29 C30 C34 C36 -65.0(4) . . . . ?
C25 C30 C34 C36 114.4(4) . . . . ?
C29 C30 C34 C35 59.6(5) . . . . ?
C25 C30 C34 C35 -121.0(4) . . . . ?
